data_7104945
loop_
_publ_author_name
'Shimada, Shigeru'
'Maruyama, Junpei'
'Choe, Yoong-Kee'
'Yamashita, Takashi'

_publ_section_title
;
 A unique Bi-Bi bond forming reaction using organobismuth oxides and
 phosphorus compounds bearing a P(=O)H group.
;
_journal_issue 41
_journal_name_full 'Chemical communications (Cambridge, England)'
_journal_page_first 6168
_journal_page_last 6170
_journal_paper_doi 10.1039/b914316e
_journal_year 2009
_chemical_formula_moiety 'C44 H58 Bi2 N2, 2(C6 H6) '
_chemical_formula_sum 'C56 H70 Bi2 N2'
_chemical_formula_weight 1189.14
_space_group_IT_number 14
_symmetry_cell_setting monoclinic
_symmetry_Int_Tables_number 14
_symmetry_space_group_name_Hall '-P 2yn'
_symmetry_space_group_name_H-M 'P 1 21/n 1'
_atom_sites_solution_hydrogens geom
_atom_sites_solution_primary heavy
_atom_sites_solution_secondary difmap
_audit_creation_date 2007-12-11
_audit_creation_method 'by CrystalStructure 3.8'
_cell_angle_alpha 90.0000
_cell_angle_beta 92.749(1)
_cell_angle_gamma 90.0000
_cell_formula_units_Z 2
_cell_length_a 12.5428(5)
_cell_length_b 15.0866(6)
_cell_length_c 12.9830(5)
_cell_measurement_reflns_used 8013
_cell_measurement_temperature 153(2)
_cell_measurement_theta_max 28.1
_cell_measurement_theta_min 2.7
_cell_volume 2453.92(17)
_computing_cell_refinement 'Bruker SMART'
_computing_data_collection 'Bruker SMART'
_computing_data_reduction CrystalStructure
_computing_publication_material 'CrystalStructure 3.8'
_computing_structure_refinement CRYSTALS
_computing_structure_solution 'DIRDIF99 (PATTY)'
_diffrn_ambient_temperature 153(2)
_diffrn_detector_area_resol_mean '8.366 [pixels/mm]'
_diffrn_measured_fraction_theta_full 0.973
_diffrn_measured_fraction_theta_max 0.918
_diffrn_measurement_device_type 'CCD area detector'
_diffrn_measurement_method 'phi and omega scans'
_diffrn_radiation_monochromator graphite
_diffrn_radiation_source 'rotating anode'
_diffrn_radiation_type 'Mo K\a'
_diffrn_radiation_wavelength 0.71069
_diffrn_reflns_av_R_equivalents 0.020
_diffrn_reflns_limit_h_max 15
_diffrn_reflns_limit_h_min -14
_diffrn_reflns_limit_k_max 19
_diffrn_reflns_limit_k_min -19
_diffrn_reflns_limit_l_max 16
_diffrn_reflns_limit_l_min -9
_diffrn_reflns_number 14654
_diffrn_reflns_theta_full 27.50
_diffrn_reflns_theta_max 28.29
_exptl_absorpt_coefficient_mu 7.186
_exptl_absorpt_correction_T_max 0.561
_exptl_absorpt_correction_T_min 0.336
_exptl_absorpt_correction_type empirical
_exptl_absorpt_process_details
;
SADABS; Sheldrick 1996
;
_exptl_crystal_colour orange-red
_exptl_crystal_density_diffrn 1.609
_exptl_crystal_density_method 'not measured'
_exptl_crystal_description block
_exptl_crystal_F_000 1172.00
_exptl_crystal_size_max 0.18
_exptl_crystal_size_mid 0.16
_exptl_crystal_size_min 0.08
_refine_diff_density_max 0.90
_refine_diff_density_min -0.64
_refine_ls_extinction_method none
_refine_ls_goodness_of_fit_ref 1.039
_refine_ls_hydrogen_treatment constr
_refine_ls_number_parameters 306
_refine_ls_number_reflns 5473
_refine_ls_R_factor_gt 0.0184
_refine_ls_shift/su_max 0.0000
_refine_ls_structure_factor_coef Fsqd
_refine_ls_weighting_details 'w = 1/[0.1000\s(Fo^2^) + 0.0500]/(4Fo^2^)'
_refine_ls_weighting_scheme calc
_refine_ls_wR_factor_ref 0.0443
_reflns_number_gt 4719
_reflns_number_total 5473
_reflns_threshold_expression F^2^>2.0\s(F^2^)
_cod_data_source_file b914316e.txt
_cod_data_source_block compound-1b
_cod_original_formula_sum 'C56 H70 Bi2 N2 '
_cod_database_code 7104945

loop_
_symmetry_equiv_pos_site_id
_symmetry_equiv_pos_as_xyz
1 +X,+Y,+Z
2 1/2-X,1/2+Y,1/2-Z
3 -X,-Y,-Z
4 1/2+X,1/2-Y,1/2+Z

loop_
_atom_site_label
_atom_site_type_symbol
_atom_site_fract_x
_atom_site_fract_y
_atom_site_fract_z
_atom_site_U_iso_or_equiv
_atom_site_adp_type
_atom_site_occupancy
_atom_site_symmetry_multiplicity
_atom_site_calc_flag
_atom_site_refinement_flags
_atom_site_disorder_assembly
_atom_site_disorder_group
Bi(1) Bi 0.093740(10) 0.041220(10) 0.446350(10) 0.02143(2) Uani 1.00 1 d . . .
N(1) N 0.27701(19) 0.03449(15) 0.31442(18) 0.0226(5) Uani 1.00 1 d . . .
C(1) C 0.2117(2) -0.06553(19) 0.5012(2) 0.0241(6) Uani 1.00 1 d . . .
C(2) C 0.1843(2) -0.1314(2) 0.5708(2) 0.0270(7) Uani 1.00 1 d . . .
C(3) C 0.2575(2) -0.1947(2) 0.6062(2) 0.0312(8) Uani 1.00 1 d . . .
C(4) C 0.3593(2) -0.1942(2) 0.5704(2) 0.0322(8) Uani 1.00 1 d . . .
C(5) C 0.3875(2) -0.1299(2) 0.5005(2) 0.0282(7) Uani 1.00 1 d . . .
C(6) C 0.3159(2) -0.06414(19) 0.4668(2) 0.0241(6) Uani 1.00 1 d . . .
C(7) C 0.3561(2) 0.0073(2) 0.3965(2) 0.0272(7) Uani 1.00 1 d . . .
C(8) C 0.2427(2) -0.04114(19) 0.2488(2) 0.0245(6) Uani 1.00 1 d . . .
C(9) C 0.1241(2) -0.04411(19) 0.2212(2) 0.0247(6) Uani 1.00 1 d . . .
C(10) C 0.0907(2) -0.0746(2) 0.1236(2) 0.0315(8) Uani 1.00 1 d . . .
C(11) C -0.0167(3) -0.0827(2) 0.0940(2) 0.0369(8) Uani 1.00 1 d . . .
C(12) C -0.0929(2) -0.0603(2) 0.1632(2) 0.0362(8) Uani 1.00 1 d . . .
C(13) C -0.0604(2) -0.0297(2) 0.2609(2) 0.0301(7) Uani 1.00 1 d . . .
C(14) C 0.0472(2) -0.02112(19) 0.2910(2) 0.0251(7) Uani 1.00 1 d . . .
C(15) C 0.3116(2) 0.1158(2) 0.2557(2) 0.0274(7) Uani 1.00 1 d . . .
C(16) C 0.3150(2) 0.1943(2) 0.3310(2) 0.0326(8) Uani 1.00 1 d . . .
C(17) C 0.2241(2) 0.1352(2) 0.1725(2) 0.0352(8) Uani 1.00 1 d . . .
C(18) C 0.4227(2) 0.0986(2) 0.2129(2) 0.0279(7) Uani 1.00 1 d . . .
C(19) C 0.4710(3) 0.1541(2) 0.1259(2) 0.0358(8) Uani 1.00 1 d . . .
C(20) C 0.5885(3) 0.1239(2) 0.1234(3) 0.0488(11) Uani 1.00 1 d . . .
C(21) C 0.4695(3) 0.2540(2) 0.1459(2) 0.0449(10) Uani 1.00 1 d . . .
C(22) C 0.4182(3) 0.1352(2) 0.0201(2) 0.0506(11) Uani 1.00 1 d . . .
C(23) C 0.9395(3) 0.2144(2) 0.1817(3) 0.0465(10) Uani 1.00 1 d . . .
C(24) C 0.9857(3) 0.2780(2) 0.2441(3) 0.0473(11) Uani 1.00 1 d . . .
C(25) C 0.9427(3) 0.3619(2) 0.2450(3) 0.0534(12) Uani 1.00 1 d . . .
C(26) C 0.8546(4) 0.3819(3) 0.1836(3) 0.0640(14) Uani 1.00 1 d . . .
C(27) C 0.8090(3) 0.3180(4) 0.1225(3) 0.0722(16) Uani 1.00 1 d . . .
C(28) C 0.8515(3) 0.2351(3) 0.1213(3) 0.0585(13) Uani 1.00 1 d . . .
H(1) H 0.1131 -0.1329 0.5947 0.032 Uiso 1.00 1 c R . .
H(2) H 0.2375 -0.2383 0.6555 0.037 Uiso 1.00 1 c R . .
H(3) H 0.4103 -0.2382 0.5938 0.038 Uiso 1.00 1 c R . .
H(4) H 0.4580 -0.1303 0.4748 0.034 Uiso 1.00 1 c R . .
H(5) H 0.4201 -0.0156 0.3634 0.033 Uiso 1.00 1 c R . .
H(6) H 0.3759 0.0599 0.4388 0.033 Uiso 1.00 1 c R . .
H(7) H 0.2809 -0.0375 0.1840 0.029 Uiso 1.00 1 c R . .
H(8) H 0.2630 -0.0966 0.2855 0.030 Uiso 1.00 1 c R . .
H(9) H 0.1434 -0.0904 0.0756 0.038 Uiso 1.00 1 c R . .
H(10) H -0.0379 -0.1035 0.0262 0.044 Uiso 1.00 1 c R . .
H(11) H -0.1674 -0.0658 0.1439 0.043 Uiso 1.00 1 c R . .
H(12) H -0.1134 -0.0141 0.3087 0.036 Uiso 1.00 1 c R . .
H(13) H 0.3748 0.1866 0.3816 0.039 Uiso 1.00 1 c R . .
H(14) H 0.3244 0.2496 0.2928 0.039 Uiso 1.00 1 c R . .
H(15) H 0.2480 0.1969 0.3668 0.040 Uiso 1.00 1 c R . .
H(16) H 0.2253 0.0894 0.1190 0.042 Uiso 1.00 1 c R . .
H(17) H 0.1544 0.1350 0.2035 0.042 Uiso 1.00 1 c R . .
H(18) H 0.2366 0.1933 0.1416 0.042 Uiso 1.00 1 c R . .
H(19) H 0.4742 0.1030 0.2729 0.034 Uiso 1.00 1 c R . .
H(20) H 0.4206 0.0368 0.1872 0.034 Uiso 1.00 1 c R . .
H(21) H 0.6288 0.1470 0.1841 0.059 Uiso 1.00 1 c R . .
H(22) H 0.5917 0.0590 0.1235 0.059 Uiso 1.00 1 c R . .
H(23) H 0.6195 0.1466 0.0607 0.060 Uiso 1.00 1 c R . .
H(24) H 0.3955 0.2751 0.1404 0.054 Uiso 1.00 1 c R . .
H(25) H 0.5002 0.2664 0.2152 0.054 Uiso 1.00 1 c R . .
H(26) H 0.5112 0.2845 0.0947 0.054 Uiso 1.00 1 c R . .
H(27) H 0.4258 0.0721 0.0039 0.061 Uiso 1.00 1 c R . .
H(28) H 0.3423 0.1504 0.0207 0.061 Uiso 1.00 1 c R . .
H(29) H 0.4522 0.1708 -0.0322 0.061 Uiso 1.00 1 c R . .
H(30) H 0.9690 0.1557 0.1807 0.056 Uiso 1.00 1 c R . .
H(31) H 1.0478 0.2640 0.2872 0.057 Uiso 1.00 1 c R . .
H(32) H 0.9751 0.4066 0.2888 0.065 Uiso 1.00 1 c R . .
H(33) H 0.8248 0.4405 0.1835 0.078 Uiso 1.00 1 c R . .
H(34) H 0.7463 0.3312 0.0800 0.087 Uiso 1.00 1 c R . .
H(35) H 0.8190 0.1907 0.0771 0.070 Uiso 1.00 1 c R . .

loop_
_atom_site_aniso_label
_atom_site_aniso_U_11
_atom_site_aniso_U_22
_atom_site_aniso_U_33
_atom_site_aniso_U_12
_atom_site_aniso_U_13
_atom_site_aniso_U_23
Bi(1) 0.02216(6) 0.01953(5) 0.02260(6) 0.00069(4) 0.00117(4) -0.00085(4)
N(1) 0.0256(11) 0.0165(11) 0.0257(11) -0.0012(9) 0.0003(9) 0.0024(9)
C(1) 0.0258(14) 0.0229(13) 0.0233(13) 0.0022(11) -0.0017(11) -0.0013(11)
C(2) 0.0252(14) 0.0299(15) 0.0260(14) -0.0021(12) 0.0011(11) 0.0029(12)
C(3) 0.0365(16) 0.0297(16) 0.0273(15) -0.0003(13) 0.0015(12) 0.0081(12)
C(4) 0.0312(16) 0.0306(16) 0.0343(16) 0.0083(13) -0.0024(13) 0.0057(13)
C(5) 0.0253(14) 0.0313(15) 0.0280(14) 0.0031(12) 0.0026(11) 0.0026(12)
C(6) 0.0258(14) 0.0245(14) 0.0217(13) -0.0013(11) -0.0013(11) 0.0018(11)
C(7) 0.0260(14) 0.0285(15) 0.0274(14) -0.0012(12) 0.0025(11) 0.0030(12)
C(8) 0.0318(14) 0.0193(13) 0.0228(13) 0.0011(11) 0.0044(11) -0.0003(11)
C(9) 0.0328(15) 0.0171(12) 0.0242(13) -0.0027(11) 0.0029(11) 0.0022(11)
C(10) 0.0451(18) 0.0251(15) 0.0246(14) -0.0046(13) 0.0043(13) -0.0018(12)
C(11) 0.052(2) 0.0323(17) 0.0252(15) -0.0101(15) -0.0081(14) 0.0008(13)
C(12) 0.0362(17) 0.0349(18) 0.0365(17) -0.0096(14) -0.0084(14) 0.0007(14)
C(13) 0.0300(15) 0.0282(15) 0.0318(15) -0.0028(12) -0.0018(12) 0.0010(12)
C(14) 0.0325(15) 0.0177(13) 0.0249(14) -0.0021(11) -0.0013(11) 0.0014(10)
C(15) 0.0319(15) 0.0205(14) 0.0301(15) -0.0004(12) 0.0053(12) 0.0016(11)
C(16) 0.0408(18) 0.0204(14) 0.0374(17) -0.0015(13) 0.0085(14) -0.0001(12)
C(17) 0.0405(18) 0.0260(15) 0.0388(17) -0.0013(13) -0.0021(14) 0.0095(13)
C(18) 0.0337(16) 0.0206(14) 0.0299(15) -0.0018(11) 0.0066(12) 0.0007(11)
C(19) 0.050(2) 0.0277(16) 0.0308(16) -0.0083(14) 0.0137(14) 0.0006(13)
C(20) 0.055(2) 0.046(2) 0.048(2) -0.0130(18) 0.0261(18) -0.0006(18)
C(21) 0.068(2) 0.0284(17) 0.0395(19) -0.0123(17) 0.0120(18) 0.0047(15)
C(22) 0.077(2) 0.047(2) 0.0283(17) -0.005(2) 0.0106(18) 0.0018(16)
C(23) 0.042(2) 0.042(2) 0.056(2) 0.0041(16) 0.0144(17) 0.0005(18)
C(24) 0.0374(19) 0.060(2) 0.044(2) 0.0001(18) -0.0004(16) 0.0032(18)
C(25) 0.070(2) 0.044(2) 0.048(2) -0.016(2) 0.024(2) -0.0055(18)
C(26) 0.086(3) 0.053(2) 0.057(2) 0.030(2) 0.035(2) 0.026(2)
C(27) 0.052(2) 0.123(4) 0.041(2) 0.037(3) 0.000(2) 0.016(2)
C(28) 0.046(2) 0.083(3) 0.047(2) -0.011(2) 0.0057(18) -0.019(2)

loop_
_atom_type_symbol
_atom_type_description
_atom_type_scat_dispersion_real
_atom_type_scat_dispersion_imag
_atom_type_scat_source
C C 0.003 0.002
;
International Tables for Crystallography
(1992, Vol. C, Tables 4.2.6.8 and 6.1.1.4)
;
H H 0.000 0.000
;
International Tables for Crystallography
(1992, Vol. C, Table 6.1.1.4)
;
N N 0.006 0.003
;
International Tables for Crystallography
(1992, Vol. C, Tables 4.2.6.8 and 6.1.1.4)
;
Bi Bi -4.108 10.257
;
International Tables for Crystallography
(1992, Vol. C, Tables 4.2.6.8 and 6.1.1.4)
;

loop_
_geom_angle_atom_site_label_1
_geom_angle_atom_site_label_2
_geom_angle_atom_site_label_3
_geom_angle
_geom_angle_publ_flag
_geom_angle_site_symmetry_1
_geom_angle_site_symmetry_2
_geom_angle_site_symmetry_3
Bi(1) Bi(1) N(1) 153.39(4) yes 3_556 . .
Bi(1) Bi(1) C(1) 94.13(7) yes 3_556 . .
Bi(1) Bi(1) C(14) 93.76(7) yes 3_556 . .
N(1) Bi(1) C(1) 69.08(8) yes . . .
N(1) Bi(1) C(14) 69.09(9) yes . . .
C(1) Bi(1) C(14) 96.90(10) yes . . .
Bi(1) N(1) C(7) 96.11(16) yes . . .
Bi(1) N(1) C(8) 98.57(16) yes . . .
Bi(1) N(1) C(15) 121.05(16) yes . . .
C(7) N(1) C(8) 111.6(2) yes . . .
C(7) N(1) C(15) 112.8(2) yes . . .
C(8) N(1) C(15) 114.7(2) yes . . .
Bi(1) C(1) C(2) 122.0(2) yes . . .
Bi(1) C(1) C(6) 119.4(2) yes . . .
C(2) C(1) C(6) 118.6(2) yes . . .
C(1) C(2) C(3) 121.7(2) yes . . .
C(2) C(3) C(4) 119.5(2) yes . . .
C(3) C(4) C(5) 119.6(2) yes . . .
C(4) C(5) C(6) 121.5(2) yes . . .
C(1) C(6) C(5) 119.1(2) yes . . .
C(1) C(6) C(7) 123.1(2) yes . . .
C(5) C(6) C(7) 117.8(2) yes . . .
N(1) C(7) C(6) 113.6(2) yes . . .
N(1) C(8) C(9) 114.5(2) yes . . .
C(8) C(9) C(10) 118.3(2) yes . . .
C(8) C(9) C(14) 122.6(2) yes . . .
C(10) C(9) C(14) 119.0(2) yes . . .
C(9) C(10) C(11) 121.8(3) yes . . .
C(10) C(11) C(12) 119.3(3) yes . . .
C(11) C(12) C(13) 119.5(3) yes . . .
C(12) C(13) C(14) 121.6(3) yes . . .
Bi(1) C(14) C(9) 121.4(2) yes . . .
Bi(1) C(14) C(13) 119.4(2) yes . . .
C(9) C(14) C(13) 119.0(2) yes . . .
N(1) C(15) C(16) 107.7(2) yes . . .
N(1) C(15) C(17) 107.3(2) yes . . .
N(1) C(15) C(18) 109.2(2) yes . . .
C(16) C(15) C(17) 107.4(2) yes . . .
C(16) C(15) C(18) 111.1(2) yes . . .
C(17) C(15) C(18) 114.0(2) yes . . .
C(15) C(18) C(19) 124.1(2) yes . . .
C(18) C(19) C(20) 105.3(2) yes . . .
C(18) C(19) C(21) 113.6(2) yes . . .
C(18) C(19) C(22) 112.7(2) yes . . .
C(20) C(19) C(21) 108.3(3) yes . . .
C(20) C(19) C(22) 107.4(3) yes . . .
C(21) C(19) C(22) 109.2(2) yes . . .
C(24) C(23) C(28) 119.4(4) yes . . .
C(23) C(24) C(25) 119.7(3) yes . . .
C(24) C(25) C(26) 120.3(4) yes . . .
C(25) C(26) C(27) 119.4(4) yes . . .
C(26) C(27) C(28) 120.4(4) yes . . .
C(23) C(28) C(27) 120.8(4) yes . . .
C(1) C(2) H(1) 119.2 no . . .
C(3) C(2) H(1) 119.2 no . . .
C(2) C(3) H(2) 120.1 no . . .
C(4) C(3) H(2) 120.3 no . . .
C(3) C(4) H(3) 120.2 no . . .
C(5) C(4) H(3) 120.2 no . . .
C(4) C(5) H(4) 119.4 no . . .
C(6) C(5) H(4) 119.1 no . . .
N(1) C(7) H(5) 108.3 no . . .
N(1) C(7) H(6) 108.6 no . . .
C(6) C(7) H(5) 108.3 no . . .
C(6) C(7) H(6) 108.6 no . . .
H(5) C(7) H(6) 109.5 no . . .
N(1) C(8) H(7) 107.9 no . . .
N(1) C(8) H(8) 108.4 no . . .
C(9) C(8) H(7) 108.1 no . . .
C(9) C(8) H(8) 108.4 no . . .
H(7) C(8) H(8) 109.5 no . . .
C(9) C(10) H(9) 119.1 no . . .
C(11) C(10) H(9) 119.2 no . . .
C(10) C(11) H(10) 120.4 no . . .
C(12) C(11) H(10) 120.4 no . . .
C(11) C(12) H(11) 120.1 no . . .
C(13) C(12) H(11) 120.4 no . . .
C(12) C(13) H(12) 119.3 no . . .
C(14) C(13) H(12) 119.1 no . . .
C(15) C(16) H(13) 109.4 no . . .
C(15) C(16) H(14) 109.6 no . . .
C(15) C(16) H(15) 109.5 no . . .
H(13) C(16) H(14) 109.5 no . . .
H(13) C(16) H(15) 109.5 no . . .
H(14) C(16) H(15) 109.5 no . . .
C(15) C(17) H(16) 109.3 no . . .
C(15) C(17) H(17) 109.4 no . . .
C(15) C(17) H(18) 109.7 no . . .
H(16) C(17) H(17) 109.5 no . . .
H(16) C(17) H(18) 109.5 no . . .
H(17) C(17) H(18) 109.5 no . . .
C(15) C(18) H(19) 105.8 no . . .
C(15) C(18) H(20) 105.6 no . . .
C(19) C(18) H(19) 105.9 no . . .
C(19) C(18) H(20) 105.5 no . . .
H(19) C(18) H(20) 109.5 no . . .
C(19) C(20) H(21) 109.5 no . . .
C(19) C(20) H(22) 109.5 no . . .
C(19) C(20) H(23) 109.4 no . . .
H(21) C(20) H(22) 109.5 no . . .
H(21) C(20) H(23) 109.5 no . . .
H(22) C(20) H(23) 109.5 no . . .
C(19) C(21) H(24) 109.1 no . . .
C(19) C(21) H(25) 109.6 no . . .
C(19) C(21) H(26) 109.7 no . . .
H(24) C(21) H(25) 109.5 no . . .
H(24) C(21) H(26) 109.5 no . . .
H(25) C(21) H(26) 109.5 no . . .
C(19) C(22) H(27) 109.5 no . . .
C(19) C(22) H(28) 109.2 no . . .
C(19) C(22) H(29) 109.7 no . . .
H(27) C(22) H(28) 109.5 no . . .
H(27) C(22) H(29) 109.5 no . . .
H(28) C(22) H(29) 109.5 no . . .
C(24) C(23) H(30) 120.2 no . . .
C(28) C(23) H(30) 120.4 no . . .
C(23) C(24) H(31) 120.0 no . . .
C(25) C(24) H(31) 120.3 no . . .
C(24) C(25) H(32) 119.8 no . . .
C(26) C(25) H(32) 119.9 no . . .
C(25) C(26) H(33) 120.5 no . . .
C(27) C(26) H(33) 120.1 no . . .
C(26) C(27) H(34) 119.9 no . . .
C(28) C(27) H(34) 119.8 no . . .
C(23) C(28) H(35) 119.7 no . . .
C(27) C(28) H(35) 119.6 no . . .

loop_
_geom_bond_atom_site_label_1
_geom_bond_atom_site_label_2
_geom_bond_distance
_geom_bond_publ_flag
_geom_bond_site_symmetry_1
_geom_bond_site_symmetry_2
Bi(1) Bi(1) 3.05474(18) yes . 3_556
Bi(1) N(1) 2.934(2) yes . .
Bi(1) C(1) 2.278(2) yes . .
Bi(1) C(14) 2.276(2) yes . .
N(1) C(7) 1.479(3) yes . .
N(1) C(8) 1.475(3) yes . .
N(1) C(15) 1.518(3) yes . .
C(1) C(2) 1.396(4) yes . .
C(1) C(6) 1.402(4) yes . .
C(2) C(3) 1.388(4) yes . .
C(3) C(4) 1.379(4) yes . .
C(4) C(5) 1.387(4) yes . .
C(5) C(6) 1.394(4) yes . .
C(6) C(7) 1.514(4) yes . .
C(8) C(9) 1.515(4) yes . .
C(9) C(10) 1.394(4) yes . .
C(9) C(14) 1.399(4) yes . .
C(10) C(11) 1.388(5) yes . .
C(11) C(12) 1.385(5) yes . .
C(12) C(13) 1.392(4) yes . .
C(13) C(14) 1.393(4) yes . .
C(15) C(16) 1.536(4) yes . .
C(15) C(17) 1.531(4) yes . .
C(15) C(18) 1.547(4) yes . .
C(18) C(19) 1.552(4) yes . .
C(19) C(20) 1.544(5) yes . .
C(19) C(21) 1.529(4) yes . .
C(19) C(22) 1.524(4) yes . .
C(23) C(24) 1.366(5) yes . .
C(23) C(28) 1.360(5) yes . .
C(24) C(25) 1.376(6) yes . .
C(25) C(26) 1.365(6) yes . .
C(26) C(27) 1.357(7) yes . .
C(27) C(28) 1.360(8) yes . .
C(2) H(1) 0.960 no . .
C(3) H(2) 0.960 no . .
C(4) H(3) 0.960 no . .
C(5) H(4) 0.960 no . .
C(7) H(5) 0.990 no . .
C(7) H(6) 0.990 no . .
C(8) H(7) 0.990 no . .
C(8) H(8) 0.990 no . .
C(10) H(9) 0.960 no . .
C(11) H(10) 0.960 no . .
C(12) H(11) 0.960 no . .
C(13) H(12) 0.960 no . .
C(16) H(13) 0.980 no . .
C(16) H(14) 0.980 no . .
C(16) H(15) 0.980 no . .
C(17) H(16) 0.980 no . .
C(17) H(17) 0.980 no . .
C(17) H(18) 0.980 no . .
C(18) H(19) 0.990 no . .
C(18) H(20) 0.990 no . .
C(20) H(21) 0.980 no . .
C(20) H(22) 0.980 no . .
C(20) H(23) 0.980 no . .
C(21) H(24) 0.980 no . .
C(21) H(25) 0.980 no . .
C(21) H(26) 0.980 no . .
C(22) H(27) 0.980 no . .
C(22) H(28) 0.980 no . .
C(22) H(29) 0.980 no . .
C(23) H(30) 0.960 no . .
C(24) H(31) 0.960 no . .
C(25) H(32) 0.960 no . .
C(26) H(33) 0.960 no . .
C(27) H(34) 0.960 no . .
C(28) H(35) 0.960 no . .

loop_
_geom_torsion_atom_site_label_1
_geom_torsion_atom_site_label_2
_geom_torsion_atom_site_label_3
_geom_torsion_atom_site_label_4
_geom_torsion
_geom_torsion_publ_flag
_geom_torsion_site_symmetry_1
_geom_torsion_site_symmetry_2
_geom_torsion_site_symmetry_3
_geom_torsion_site_symmetry_4
Bi(1) Bi(1) C(1) C(2) -6.3(2) ? 3_556 . . .
Bi(1) Bi(1) C(1) C(6) 175.5(2) ? 3_556 . . .
C(1) Bi(1) Bi(1) C(14) 82.79(10) ? . . 3_556 3_556
Bi(1) Bi(1) C(14) C(9) -149.0(2) ? 3_556 . . .
Bi(1) Bi(1) C(14) C(13) 36.5(2) ? 3_556 . . .
C(14) Bi(1) Bi(1) C(1) -82.79(10) ? . . 3_556 3_556
C(1) Bi(1) C(14) C(9) -54.4(2) ? . . . .
C(1) Bi(1) C(14) C(13) 131.1(2) ? . . . .
C(14) Bi(1) C(1) C(2) -100.6(2) ? . . . .
C(14) Bi(1) C(1) C(6) 81.2(2) ? . . . .
C(7) N(1) C(8) C(9) 137.9(2) ? . . . .
C(8) N(1) C(7) C(6) -58.5(3) ? . . . .
C(7) N(1) C(15) C(16) -65.8(3) ? . . . .
C(7) N(1) C(15) C(17) 178.9(2) ? . . . .
C(7) N(1) C(15) C(18) 54.9(3) ? . . . .
C(15) N(1) C(7) C(6) 170.7(2) ? . . . .
C(8) N(1) C(15) C(16) 164.9(2) ? . . . .
C(8) N(1) C(15) C(17) 49.6(3) ? . . . .
C(8) N(1) C(15) C(18) -74.4(2) ? . . . .
C(15) N(1) C(8) C(9) -92.3(2) ? . . . .
Bi(1) C(1) C(2) C(3) -178.1(2) ? . . . .
Bi(1) C(1) C(6) C(5) -179.8(2) ? . . . .
Bi(1) C(1) C(6) C(7) 2.0(3) ? . . . .
C(2) C(1) C(6) C(5) 2.0(4) ? . . . .
C(2) C(1) C(6) C(7) -176.3(2) ? . . . .
C(6) C(1) C(2) C(3) 0.1(3) ? . . . .
C(1) C(2) C(3) C(4) -1.4(4) ? . . . .
C(2) C(3) C(4) C(5) 0.7(4) ? . . . .
C(3) C(4) C(5) C(6) 1.4(4) ? . . . .
C(4) C(5) C(6) C(1) -2.8(4) ? . . . .
C(4) C(5) C(6) C(7) 175.6(2) ? . . . .
C(1) C(6) C(7) N(1) -40.0(3) ? . . . .
C(5) C(6) C(7) N(1) 141.7(2) ? . . . .
N(1) C(8) C(9) C(10) 144.2(2) ? . . . .
N(1) C(8) C(9) C(14) -38.6(3) ? . . . .
C(8) C(9) C(10) C(11) 177.3(2) ? . . . .
C(8) C(9) C(14) Bi(1) 8.5(3) ? . . . .
C(8) C(9) C(14) C(13) -177.0(2) ? . . . .
C(10) C(9) C(14) Bi(1) -174.2(2) ? . . . .
C(10) C(9) C(14) C(13) 0.3(4) ? . . . .
C(14) C(9) C(10) C(11) -0.0(4) ? . . . .
C(9) C(10) C(11) C(12) -0.2(4) ? . . . .
C(10) C(11) C(12) C(13) 0.2(4) ? . . . .
C(11) C(12) C(13) C(14) 0.0(4) ? . . . .
C(12) C(13) C(14) Bi(1) 174.3(2) ? . . . .
C(12) C(13) C(14) C(9) -0.3(4) ? . . . .
N(1) C(15) C(18) C(19) 163.0(2) ? . . . .
C(16) C(15) C(18) C(19) -78.4(3) ? . . . .
C(17) C(15) C(18) C(19) 43.0(3) ? . . . .
C(15) C(18) C(19) C(20) 170.1(2) ? . . . .
C(15) C(18) C(19) C(21) 51.8(4) ? . . . .
C(15) C(18) C(19) C(22) -73.1(3) ? . . . .
C(24) C(23) C(28) C(27) -0.2(5) ? . . . .
C(28) C(23) C(24) C(25) -0.1(4) ? . . . .
C(23) C(24) C(25) C(26) -0.2(5) ? . . . .
C(24) C(25) C(26) C(27) 0.7(7) ? . . . .
C(25) C(26) C(27) C(28) -0.9(7) ? . . . .
C(26) C(27) C(28) C(23) 0.7(7) ? . . . .
